data_4077475
loop_
_publ_author_name
'Charmant, Jonathan P. H.'
'Davies, Guy'
'King, Philip J.'
'Wigginton, James R.'
'Sappa, E.'

_publ_section_title
;
 Reactivity of a Triruthenium Acetylide Complex toward Alkynes and the
 Silica-Mediated Dehydration of Cluster-Bound Alkynols:&#x00A0; X-ray
 Crystal Structures of the Novel Butadienyl Species
 [Ru3(CO)8{\m3-\h8-C(But)CC(Ph)C(H)Ph}] and the Unusual Complex
 [Ru3(CO)5(\m-CO){\m3-\h5-CC(But)-
 OC(Ph)2CCH}{\m3-\h6-CHC(CPh2OH)COC(CPh2)CH}]
;
_journal_issue 12
_journal_name_full Organometallics
_journal_page_first 2330
_journal_paper_doi 10.1021/om000048l
_journal_volume 19
_journal_year 2000
_chemical_formula_sum 'C59 H46 Cl2 O9 Ru3'
_chemical_formula_weight 1273.07
_chemical_name_systematic
;
 ?
;
_space_group_IT_number 2
_symmetry_cell_setting triclinic
_symmetry_space_group_name_Hall '-P 1'
_symmetry_space_group_name_H-M 'P -1'
_atom_sites_solution_hydrogens geom
_atom_sites_solution_primary direct
_atom_sites_solution_secondary difmap
_audit_creation_method SHELXL-97
_cell_angle_alpha 100.436(10)
_cell_angle_beta 96.00(2)
_cell_angle_gamma 108.794(15)
_cell_formula_units_Z 2
_cell_length_a 10.5781(19)
_cell_length_b 15.541(3)
_cell_length_c 17.914(5)
_cell_measurement_reflns_used 91
_cell_measurement_temperature 173(2)
_cell_volume 2699.5(11)
_computing_cell_refinement 'Bruker SMART'
_computing_data_collection 'Bruker SMART'
_computing_data_reduction 'Bruker SAINT'
_computing_molecular_graphics 'Bruker SHELXTL'
_computing_publication_material 'Bruker SHELXTL'
_computing_structure_refinement 'SHELXL-97 (Sheldrick, 1997)'
_computing_structure_solution 'SHELXS-97 (Sheldrick, 1990)'
_diffrn_ambient_temperature 173(2)
_diffrn_measured_fraction_theta_full 0.992
_diffrn_measured_fraction_theta_max 0.992
_diffrn_measurement_device_type 'Bruker SMART CCD Area Detector'
_diffrn_measurement_method 'Frames each covering 0.3 deg in \w'
_diffrn_radiation_monochromator graphite
_diffrn_radiation_source 'fine-focus sealed tube'
_diffrn_radiation_type MoK\a
_diffrn_radiation_wavelength 0.71073
_diffrn_reflns_av_R_equivalents 0.0610
_diffrn_reflns_av_sigmaI/netI 0.0973
_diffrn_reflns_limit_h_max 12
_diffrn_reflns_limit_h_min -12
_diffrn_reflns_limit_k_max 18
_diffrn_reflns_limit_k_min -18
_diffrn_reflns_limit_l_max 21
_diffrn_reflns_limit_l_min -21
_diffrn_reflns_number 23006
_diffrn_reflns_theta_full 25.00
_diffrn_reflns_theta_max 25.00
_diffrn_reflns_theta_min 2.04
_diffrn_standards_decay_% none
_exptl_absorpt_coefficient_mu 0.984
_exptl_absorpt_correction_T_max 0.934
_exptl_absorpt_correction_T_min 0.744
_exptl_absorpt_correction_type multi-scan
_exptl_absorpt_process_details
;
 G. M. Sheldrick.
 SADABS: A program for absorption correction with the Siemens SMART
system;
 University of G\"ottingen: Germany, 1996.
;
_exptl_crystal_colour 'dark green'
_exptl_crystal_density_diffrn 1.566
_exptl_crystal_density_method 'not measured'
_exptl_crystal_description block
_exptl_crystal_F_000 1276
_exptl_crystal_size_max 0.15
_exptl_crystal_size_mid 0.10
_exptl_crystal_size_min 0.02
_refine_diff_density_max 0.537
_refine_diff_density_min -0.499
_refine_diff_density_rms 0.101
_refine_ls_extinction_method none
_refine_ls_goodness_of_fit_ref 0.921
_refine_ls_hydrogen_treatment mixed
_refine_ls_matrix_type full
_refine_ls_number_parameters 662
_refine_ls_number_reflns 9461
_refine_ls_number_restraints 0
_refine_ls_restrained_S_all 0.921
_refine_ls_R_factor_all 0.0797
_refine_ls_R_factor_gt 0.0380
_refine_ls_shift/su_max 0.001
_refine_ls_shift/su_mean 0.000
_refine_ls_structure_factor_coef Fsqd
_refine_ls_weighting_details 'calc w=1/[\s^2^(Fo^2^)+(0.0128P)^2^+0.0000P] where P=(Fo^2^+2Fc^2^)/3'
_refine_ls_weighting_scheme calc
_refine_ls_wR_factor_gt 0.0544
_refine_ls_wR_factor_ref 0.0628
_reflns_number_gt 6377
_reflns_number_total 9461
_reflns_threshold_expression >2sigma(I)
_cod_data_source_file om000048l.cif
_cod_data_source_block 9
_cod_depositor_comments
;
The following automatic conversions were performed:

'_symmetry_cell_setting' value 'Triclinic' changed to 'triclinic'
according to /home/saulius/struct/CIF-dictionaries/cif_core.dic
dictionary named 'cif_core.dic' version 2.4.2 from 2011-04-26.

Automatic conversion script
Id: cif_fix_values 1715 2011-07-08 13:25:40Z adriana 
;
_cod_original_sg_symbol_H-M P-1
_cod_database_code 4077475

loop_
_symmetry_equiv_pos_as_xyz
'x, y, z'
'-x, -y, -z'

loop_
_atom_site_label
_atom_site_type_symbol
_atom_site_fract_x
_atom_site_fract_y
_atom_site_fract_z
_atom_site_U_iso_or_equiv
_atom_site_adp_type
_atom_site_occupancy
_atom_site_symmetry_multiplicity
_atom_site_calc_flag
_atom_site_refinement_flags
Ru1 Ru -0.27738(4) 0.17877(2) 0.15668(2) 0.01629(9) Uani 1 1 d .
Ru2 Ru -0.00218(4) 0.30133(2) 0.18835(2) 0.01719(10) Uani 1 1 d .
Ru3 Ru -0.17267(4) 0.30360(2) 0.29787(2) 0.01746(10) Uani 1 1 d .
C1 C -0.4466(4) 0.0823(2) 0.1599(2) 0.0187(10) Uani 1 1 d .
H1 H -0.5191 0.0587 0.1171 0.022 Uiso 1 1 calc R
C2 C -0.4584(4) 0.0483(3) 0.2281(2) 0.0188(11) Uani 1 1 d .
C2A C -0.5706(4) -0.0129(3) 0.2467(2) 0.0184(10) Uani 1 1 d .
C4 C -0.2352(4) 0.1472(3) 0.2592(2) 0.0170(10) Uani 1 1 d .
C5A C -0.0816(4) 0.1403(3) 0.3808(2) 0.0181(10) Uani 1 1 d .
C5 C -0.1044(4) 0.1790(3) 0.3081(2) 0.0168(10) Uani 1 1 d .
C6 C -0.0012(4) 0.2493(3) 0.2876(2) 0.0182(10) Uani 1 1 d .
H6 H 0.0814 0.2825 0.3282 0.022 Uiso 1 1 calc R
C7 C -0.0615(4) 0.3463(3) 0.0807(2) 0.0188(10) Uani 1 1 d .
H7A H 0.0119 0.3927 0.0639 0.023 Uiso 1 1 calc R
H7B H -0.1238 0.2965 0.0376 0.023 Uiso 1 1 calc R
C8 C -0.1205(4) 0.3811(3) 0.1391(2) 0.0173(10) Uani 1 1 d .
C9 C -0.1008(4) 0.4845(3) 0.1752(3) 0.0208(11) Uani 1 1 d .
C11 C -0.2665(4) 0.3824(3) 0.2299(3) 0.0195(11) Uani 1 1 d .
C12 C -0.2253(4) 0.3231(3) 0.1732(2) 0.0169(10) Uani 1 1 d .
C13 C 0.1265(5) 0.2642(3) 0.1396(3) 0.0273(12) Uani 1 1 d .
C14 C 0.1449(5) 0.4049(3) 0.2486(3) 0.0214(11) Uani 1 1 d .
C15 C -0.2940(5) 0.2879(3) 0.3692(3) 0.0287(12) Uani 1 1 d .
C16 C -0.0575(5) 0.4112(3) 0.3719(3) 0.0284(12) Uani 1 1 d .
C17 C -0.3470(4) 0.1524(3) 0.0466(3) 0.0237(11) Uani 1 1 d .
C18 C -0.1222(4) 0.1463(3) 0.1292(2) 0.0192(11) Uani 1 1 d .
C20 C -0.6994(4) -0.0502(3) 0.1909(2) 0.0199(11) Uani 1 1 d .
C21 C -0.7562(4) 0.0059(3) 0.1559(3) 0.0264(12) Uani 1 1 d .
H21 H -0.7149 0.0719 0.1712 0.032 Uiso 1 1 calc R
C22 C -0.8718(5) -0.0333(3) 0.0994(3) 0.0307(12) Uani 1 1 d .
H22 H -0.9079 0.0055 0.0754 0.037 Uiso 1 1 calc R
C23 C -0.9342(5) -0.1298(3) 0.0781(3) 0.0307(12) Uani 1 1 d .
H23 H -1.0122 -0.1571 0.0388 0.037 Uiso 1 1 calc R
C24 C -0.8832(5) -0.1861(3) 0.1141(3) 0.0287(12) Uani 1 1 d .
H24 H -0.9277 -0.2519 0.1003 0.034 Uiso 1 1 calc R
C25 C -0.7672(4) -0.1469(3) 0.1703(2) 0.0203(10) Uani 1 1 d .
H25 H -0.7335 -0.1862 0.1950 0.024 Uiso 1 1 calc R
C30 C -0.5690(4) -0.0480(3) 0.3180(3) 0.0206(11) Uani 1 1 d .
C31 C -0.6816(4) -0.0607(3) 0.3555(3) 0.0258(11) Uani 1 1 d .
H31 H -0.7562 -0.0459 0.3345 0.031 Uiso 1 1 calc R
C32 C -0.6867(5) -0.0943(3) 0.4225(3) 0.0319(12) Uani 1 1 d .
H32 H -0.7623 -0.1002 0.4482 0.038 Uiso 1 1 calc R
C33 C -0.5798(5) -0.1189(3) 0.4510(3) 0.0327(13) Uani 1 1 d .
H33 H -0.5829 -0.1429 0.4962 0.039 Uiso 1 1 calc R
C34 C -0.4687(5) -0.1089(3) 0.4148(3) 0.0322(13) Uani 1 1 d .
H34 H -0.3963 -0.1264 0.4350 0.039 Uiso 1 1 calc R
C35 C -0.4624(4) -0.0735(3) 0.3493(3) 0.0251(11) Uani 1 1 d .
H35 H -0.3851 -0.0663 0.3251 0.030 Uiso 1 1 calc R
C40 C -0.0796(4) 0.0410(3) 0.3565(2) 0.0170(10) Uani 1 1 d .
C41 C -0.1068(4) -0.0180(3) 0.4078(3) 0.0244(11) Uani 1 1 d .
H41 H -0.1294 0.0033 0.4560 0.029 Uiso 1 1 calc R
C42 C -0.1011(5) -0.1068(3) 0.3893(3) 0.0322(13) Uani 1 1 d .
H42 H -0.1198 -0.1459 0.4248 0.039 Uiso 1 1 calc R
C43 C -0.0687(5) -0.1387(3) 0.3203(3) 0.0332(13) Uani 1 1 d .
H43 H -0.0653 -0.1999 0.3079 0.040 Uiso 1 1 calc R
C44 C -0.0409(5) -0.0818(3) 0.2685(3) 0.0315(12) Uani 1 1 d .
H44 H -0.0185 -0.1036 0.2204 0.038 Uiso 1 1 calc R
C45 C -0.0462(4) 0.0078(3) 0.2876(3) 0.0244(11) Uani 1 1 d .
H45 H -0.0263 0.0470 0.2522 0.029 Uiso 1 1 calc R
C50 C 0.0513(4) 0.2048(3) 0.4345(2) 0.0210(11) Uani 1 1 d .
C51 C 0.1740(4) 0.1935(3) 0.4252(3) 0.0271(12) Uani 1 1 d .
H51 H 0.1769 0.1436 0.3867 0.032 Uiso 1 1 calc R
C52 C 0.2929(5) 0.2557(3) 0.4726(3) 0.0393(14) Uani 1 1 d .
H52 H 0.3766 0.2477 0.4660 0.047 Uiso 1 1 calc R
C53 C 0.2925(5) 0.3290(3) 0.5291(3) 0.0465(16) Uani 1 1 d .
H53 H 0.3744 0.3712 0.5610 0.056 Uiso 1 1 calc R
C54 C 0.1694(5) 0.3391(3) 0.5380(3) 0.0448(15) Uani 1 1 d .
H54 H 0.1670 0.3887 0.5769 0.054 Uiso 1 1 calc R
C55 C 0.0499(5) 0.2786(3) 0.4915(3) 0.0290(12) Uani 1 1 d .
H55 H -0.0334 0.2872 0.4983 0.035 Uiso 1 1 calc R
C60 C 0.0430(4) 0.5504(3) 0.2075(3) 0.0226(11) Uani 1 1 d .
C61 C 0.1399(5) 0.5692(3) 0.1598(3) 0.0287(12) Uani 1 1 d .
H61 H 0.1155 0.5411 0.1062 0.034 Uiso 1 1 calc R
C62 C 0.2708(5) 0.6282(3) 0.1900(3) 0.0377(14) Uani 1 1 d .
H62 H 0.3365 0.6382 0.1572 0.045 Uiso 1 1 calc R
C63 C 0.3080(5) 0.6725(3) 0.2662(3) 0.0422(15) Uani 1 1 d .
H63 H 0.3987 0.7129 0.2863 0.051 Uiso 1 1 calc R
C64 C 0.2121(5) 0.6579(3) 0.3137(3) 0.0410(15) Uani 1 1 d .
H64 H 0.2364 0.6890 0.3667 0.049 Uiso 1 1 calc R
C65 C 0.0807(5) 0.5981(3) 0.2843(3) 0.0312(12) Uani 1 1 d .
H65 H 0.0151 0.5895 0.3173 0.037 Uiso 1 1 calc R
C70 C -0.1686(4) 0.5258(3) 0.1165(3) 0.0226(11) Uani 1 1 d .
C71 C -0.1661(4) 0.6170(3) 0.1422(3) 0.0324(13) Uani 1 1 d .
H71 H -0.1179 0.6519 0.1920 0.039 Uiso 1 1 calc R
C72 C -0.2321(5) 0.6567(3) 0.0966(3) 0.0422(15) Uani 1 1 d .
H72 H -0.2305 0.7183 0.1156 0.051 Uiso 1 1 calc R
C73 C -0.3000(5) 0.6087(4) 0.0243(3) 0.0434(15) Uani 1 1 d .
H73 H -0.3440 0.6374 -0.0071 0.052 Uiso 1 1 calc R
C74 C -0.3049(5) 0.5190(4) -0.0033(3) 0.0450(15) Uani 1 1 d .
H74 H -0.3531 0.4852 -0.0534 0.054 Uiso 1 1 calc R
C75 C -0.2375(5) 0.4775(3) 0.0437(3) 0.0339(13) Uani 1 1 d .
H75 H -0.2399 0.4157 0.0248 0.041 Uiso 1 1 calc R
C80 C -0.4105(4) 0.3821(3) 0.2376(3) 0.0224(11) Uani 1 1 d .
C81 C -0.4064(5) 0.4495(3) 0.3131(3) 0.0320(12) Uani 1 1 d .
H81C H -0.4977 0.4508 0.3164 0.048 Uiso 1 1 calc R
H81B H -0.3449 0.5123 0.3139 0.048 Uiso 1 1 calc R
H81A H -0.3739 0.4282 0.3571 0.048 Uiso 1 1 calc R
C82 C -0.4626(4) 0.4175(3) 0.1692(3) 0.0308(12) Uani 1 1 d .
H82A H -0.4023 0.4811 0.1713 0.046 Uiso 1 1 calc R
H82B H -0.5546 0.4174 0.1725 0.046 Uiso 1 1 calc R
H82C H -0.4639 0.3763 0.1204 0.046 Uiso 1 1 calc R
C83 C -0.5147(4) 0.2849(3) 0.2326(3) 0.0271(12) Uani 1 1 d .
H83A H -0.4831 0.2571 0.2723 0.041 Uiso 1 1 calc R
H83B H -0.5253 0.2449 0.1816 0.041 Uiso 1 1 calc R
H83C H -0.6022 0.2906 0.2406 0.041 Uiso 1 1 calc R
C84 C -0.3233(5) 0.8955(3) 0.1133(3) 0.0407(14) Uani 1 1 d .
H84A H -0.3592 0.9471 0.1144 0.049 Uiso 1 1 calc R
H84B H -0.2314 0.9214 0.1451 0.049 Uiso 1 1 calc R
Cl1 Cl -0.31133(14) 0.85159(9) 0.01839(8) 0.0514(4) Uani 1 1 d .
Cl2 Cl -0.42848(16) 0.81026(10) 0.15344(9) 0.0632(5) Uani 1 1 d .
O3 O -0.3383(3) 0.08125(17) 0.28204(16) 0.0184(7) Uani 1 1 d .
O5A O -0.1857(3) 0.14072(18) 0.42534(16) 0.0222(7) Uani 1 1 d .
H5A H -0.2611 0.1049 0.3992 0.033 Uiso 1 1 calc R
O10 O -0.1786(3) 0.47732(17) 0.23747(16) 0.0205(7) Uani 1 1 d .
O13 O 0.2043(3) 0.2398(2) 0.1098(2) 0.0399(9) Uani 1 1 d .
O14 O 0.2417(3) 0.45540(19) 0.28951(19) 0.0333(9) Uani 1 1 d .
O15 O -0.3599(3) 0.2771(2) 0.4163(2) 0.0440(10) Uani 1 1 d .
O16 O 0.0142(3) 0.4750(2) 0.41727(19) 0.0432(10) Uani 1 1 d .
O17 O -0.3885(3) 0.1285(2) -0.01708(19) 0.0411(9) Uani 1 1 d .
O18 O -0.0825(3) 0.08741(19) 0.10254(18) 0.0274(8) Uani 1 1 d .

loop_
_atom_site_aniso_label
_atom_site_aniso_U_11
_atom_site_aniso_U_22
_atom_site_aniso_U_33
_atom_site_aniso_U_23
_atom_site_aniso_U_13
_atom_site_aniso_U_12
Ru1 0.0164(2) 0.01771(19) 0.0141(2) 0.00684(15) 0.00149(17) 0.00374(16)
Ru2 0.0159(2) 0.0191(2) 0.0170(2) 0.00774(15) 0.00338(17) 0.00452(16)
Ru3 0.0170(2) 0.0207(2) 0.0149(2) 0.00644(15) 0.00250(17) 0.00559(16)
C1 0.020(3) 0.018(2) 0.017(3) 0.0031(19) 0.001(2) 0.0052(19)
C2 0.019(3) 0.015(2) 0.020(3) 0.0016(19) -0.003(2) 0.0067(19)
C2A 0.017(3) 0.019(2) 0.020(3) 0.0042(19) 0.003(2) 0.0061(19)
C4 0.016(2) 0.018(2) 0.018(3) 0.0070(19) 0.003(2) 0.0061(19)
C5A 0.018(3) 0.025(2) 0.014(3) 0.0091(19) 0.006(2) 0.007(2)
C5 0.024(3) 0.018(2) 0.011(3) 0.0043(18) 0.002(2) 0.010(2)
C6 0.019(3) 0.024(2) 0.012(3) 0.0059(19) 0.002(2) 0.007(2)
C7 0.015(3) 0.026(2) 0.016(3) 0.010(2) 0.001(2) 0.005(2)
C8 0.013(2) 0.025(2) 0.016(3) 0.0078(19) -0.001(2) 0.0085(19)
C9 0.025(3) 0.018(2) 0.022(3) 0.010(2) 0.007(2) 0.008(2)
C11 0.019(3) 0.016(2) 0.020(3) 0.0048(19) -0.002(2) 0.0028(19)
C12 0.016(2) 0.024(2) 0.012(3) 0.0079(19) -0.001(2) 0.008(2)
C13 0.023(3) 0.021(3) 0.032(3) 0.008(2) 0.002(3) 0.001(2)
C14 0.025(3) 0.022(2) 0.022(3) 0.012(2) 0.011(2) 0.009(2)
C15 0.027(3) 0.035(3) 0.029(3) 0.013(2) 0.005(3) 0.014(2)
C16 0.028(3) 0.034(3) 0.027(3) 0.013(2) 0.010(3) 0.010(2)
C17 0.018(3) 0.025(3) 0.027(3) 0.010(2) 0.003(2) 0.003(2)
C18 0.016(3) 0.027(3) 0.015(3) 0.015(2) 0.003(2) 0.002(2)
C20 0.021(3) 0.024(2) 0.013(3) 0.0045(19) 0.005(2) 0.004(2)
C21 0.022(3) 0.025(3) 0.035(3) 0.016(2) 0.010(2) 0.005(2)
C22 0.026(3) 0.048(3) 0.027(3) 0.021(2) 0.009(2) 0.016(2)
C23 0.018(3) 0.051(3) 0.017(3) 0.006(2) 0.005(2) 0.004(2)
C24 0.027(3) 0.033(3) 0.023(3) 0.004(2) 0.007(2) 0.007(2)
C25 0.019(3) 0.028(3) 0.018(3) 0.008(2) 0.008(2) 0.010(2)
C30 0.022(3) 0.014(2) 0.020(3) 0.0037(19) 0.001(2) -0.001(2)
C31 0.022(3) 0.030(3) 0.024(3) 0.009(2) 0.003(2) 0.005(2)
C32 0.037(3) 0.034(3) 0.025(3) 0.010(2) 0.013(3) 0.007(2)
C33 0.042(3) 0.024(3) 0.025(3) 0.012(2) 0.004(3) -0.001(2)
C34 0.035(3) 0.029(3) 0.029(3) 0.017(2) -0.003(3) 0.004(2)
C35 0.024(3) 0.021(2) 0.025(3) 0.009(2) 0.002(2) -0.002(2)
C40 0.015(2) 0.020(2) 0.016(3) 0.0044(19) -0.001(2) 0.0069(19)
C41 0.028(3) 0.031(3) 0.017(3) 0.014(2) 0.002(2) 0.010(2)
C42 0.037(3) 0.026(3) 0.036(3) 0.016(2) 0.004(3) 0.010(2)
C43 0.039(3) 0.026(3) 0.037(4) 0.006(2) 0.001(3) 0.017(2)
C44 0.041(3) 0.037(3) 0.022(3) 0.005(2) 0.014(3) 0.019(2)
C45 0.025(3) 0.027(3) 0.026(3) 0.017(2) 0.007(2) 0.008(2)
C50 0.024(3) 0.025(3) 0.015(3) 0.012(2) 0.003(2) 0.006(2)
C51 0.020(3) 0.035(3) 0.024(3) 0.009(2) 0.003(2) 0.006(2)
C52 0.027(3) 0.051(3) 0.042(4) 0.021(3) 0.002(3) 0.013(3)
C53 0.033(3) 0.040(3) 0.050(4) 0.010(3) -0.014(3) -0.002(3)
C54 0.051(4) 0.035(3) 0.036(4) -0.004(2) -0.015(3) 0.012(3)
C55 0.030(3) 0.032(3) 0.026(3) 0.007(2) -0.001(2) 0.014(2)
C60 0.025(3) 0.013(2) 0.029(3) 0.010(2) -0.001(2) 0.005(2)
C61 0.028(3) 0.022(3) 0.034(3) 0.004(2) 0.008(3) 0.007(2)
C62 0.027(3) 0.025(3) 0.059(4) 0.013(3) 0.011(3) 0.004(2)
C63 0.025(3) 0.026(3) 0.066(5) 0.012(3) 0.000(3) -0.002(2)
C64 0.040(4) 0.023(3) 0.043(4) -0.006(2) -0.012(3) 0.002(2)
C65 0.033(3) 0.024(3) 0.036(3) 0.007(2) 0.003(3) 0.008(2)
C70 0.020(3) 0.023(2) 0.027(3) 0.014(2) 0.004(2) 0.005(2)
C71 0.028(3) 0.024(3) 0.044(4) 0.009(2) -0.002(3) 0.009(2)
C72 0.038(3) 0.024(3) 0.068(5) 0.020(3) 0.000(3) 0.014(3)
C73 0.044(4) 0.052(4) 0.054(4) 0.036(3) 0.015(3) 0.028(3)
C74 0.048(4) 0.068(4) 0.031(4) 0.018(3) 0.000(3) 0.034(3)
C75 0.040(3) 0.035(3) 0.037(4) 0.016(2) 0.010(3) 0.023(3)
C80 0.019(3) 0.027(3) 0.024(3) 0.008(2) 0.002(2) 0.011(2)
C81 0.030(3) 0.035(3) 0.032(3) 0.003(2) 0.006(3) 0.015(2)
C82 0.021(3) 0.039(3) 0.034(3) 0.012(2) -0.002(2) 0.013(2)
C83 0.018(3) 0.033(3) 0.033(3) 0.012(2) 0.004(2) 0.009(2)
C84 0.048(4) 0.035(3) 0.039(4) 0.008(2) 0.007(3) 0.014(3)
Cl1 0.0580(10) 0.0574(9) 0.0488(10) 0.0150(7) 0.0228(8) 0.0278(8)
Cl2 0.0731(12) 0.0678(10) 0.0683(12) 0.0338(8) 0.0388(10) 0.0326(9)
O3 0.0146(17) 0.0224(16) 0.0178(18) 0.0104(13) 0.0040(14) 0.0023(13)
O5A 0.0203(18) 0.0288(18) 0.0186(19) 0.0099(13) 0.0065(15) 0.0064(14)
O10 0.0213(18) 0.0181(16) 0.0224(19) 0.0060(13) 0.0059(15) 0.0059(13)
O13 0.030(2) 0.052(2) 0.036(2) 0.0030(17) 0.0065(18) 0.0154(18)
O14 0.024(2) 0.0256(18) 0.043(2) 0.0042(16) -0.0031(18) 0.0028(15)
O15 0.041(2) 0.071(3) 0.044(3) 0.036(2) 0.028(2) 0.032(2)
O16 0.054(2) 0.032(2) 0.024(2) -0.0044(16) 0.0003(19) -0.0032(18)
O17 0.033(2) 0.067(2) 0.017(2) 0.0082(18) -0.0030(18) 0.0114(18)
O18 0.028(2) 0.0241(18) 0.033(2) 0.0070(15) 0.0091(16) 0.0107(15)

loop_
_atom_type_symbol
_atom_type_description
_atom_type_scat_dispersion_real
_atom_type_scat_dispersion_imag
_atom_type_scat_source
C C 0.0033 0.0016 'International Tables Vol C Tables 4.2.6.8 and 6.1.1.4'
H H 0.0000 0.0000 'International Tables Vol C Tables 4.2.6.8 and 6.1.1.4'
O O 0.0106 0.0060 'International Tables Vol C Tables 4.2.6.8 and 6.1.1.4'
Ru Ru -1.2594 0.8363 'International Tables Vol C Tables 4.2.6.8 and 6.1.1.4'
Cl Cl 0.1484 0.1585 'International Tables Vol C Tables 4.2.6.8 and 6.1.1.4'

loop_
_geom_angle_atom_site_label_1
_geom_angle_atom_site_label_2
_geom_angle_atom_site_label_3
_geom_angle
C1 Ru1 C18 120.75(16)
C1 Ru1 C17 84.98(17)
C18 Ru1 C17 87.70(18)
C1 Ru1 C4 78.01(17)
C18 Ru1 C4 86.55(17)
C17 Ru1 C4 155.95(16)
C1 Ru1 C12 131.04(17)
C18 Ru1 C12 108.14(16)
C17 Ru1 C12 94.88(16)
C4 Ru1 C12 109.10(15)
C1 Ru1 Ru3 111.39(13)
C18 Ru1 Ru3 103.16(12)
C17 Ru1 Ru3 150.38(12)
C4 Ru1 Ru3 53.49(11)
C12 Ru1 Ru3 55.63(11)
C1 Ru1 Ru2 163.41(12)
C18 Ru1 Ru2 53.86(12)
C17 Ru1 Ru2 109.33(12)
C4 Ru1 Ru2 85.78(12)
C12 Ru1 Ru2 58.03(11)
Ru3 Ru1 Ru2 59.91(2)
C13 Ru2 C14 86.97(18)
C13 Ru2 C6 103.45(18)
C14 Ru2 C6 84.43(17)
C13 Ru2 C8 123.23(18)
C14 Ru2 C8 97.83(16)
C6 Ru2 C8 133.32(16)
C13 Ru2 C7 88.26(18)
C14 Ru2 C7 105.54(16)
C6 Ru2 C7 165.17(15)
C8 Ru2 C7 35.83(14)
C13 Ru2 C18 77.37(17)
C14 Ru2 C18 157.03(17)
C6 Ru2 C18 83.02(15)
C8 Ru2 C18 104.78(15)
C7 Ru2 C18 90.85(14)
C13 Ru2 C12 147.04(17)
C14 Ru2 C12 115.76(16)
C6 Ru2 C12 102.33(15)
C8 Ru2 C12 35.34(13)
C7 Ru2 C12 63.62(14)
C18 Ru2 C12 85.76(14)
C13 Ru2 Ru3 155.14(14)
C14 Ru2 Ru3 94.43(13)
C6 Ru2 Ru3 52.18(11)
C8 Ru2 Ru3 81.24(11)
C7 Ru2 Ru3 115.04(11)
C18 Ru2 Ru3 92.98(11)
C12 Ru2 Ru3 52.13(10)
C13 Ru2 Ru1 119.37(13)
C14 Ru2 Ru1 152.56(13)
C6 Ru2 Ru1 82.03(12)
C8 Ru2 Ru1 74.98(10)
C7 Ru2 Ru1 84.29(10)
C18 Ru2 Ru1 42.85(11)
C12 Ru2 Ru1 45.41(9)
Ru3 Ru2 Ru1 58.55(2)
C16 Ru3 C15 86.8(2)
C16 Ru3 C6 90.83(17)
C15 Ru3 C6 128.40(17)
C16 Ru3 C11 94.81(17)
C15 Ru3 C11 97.07(18)
C6 Ru3 C11 134.44(15)
C16 Ru3 C4 145.18(17)
C15 Ru3 C4 89.62(17)
C6 Ru3 C4 64.84(14)
C11 Ru3 C4 120.00(15)
C16 Ru3 C5 109.50(17)
C15 Ru3 C5 97.59(17)
C6 Ru3 C5 36.03(13)
C11 Ru3 C5 152.17(15)
C4 Ru3 C5 36.85(13)
C16 Ru3 C12 116.64(17)
C15 Ru3 C12 124.70(17)
C6 Ru3 C12 102.09(15)
C11 Ru3 C12 36.59(14)
C4 Ru3 C12 93.61(14)
C5 Ru3 C12 116.80(14)
C16 Ru3 Ru1 158.88(14)
C15 Ru3 Ru1 113.40(14)
C6 Ru3 Ru1 81.33(11)
C11 Ru3 Ru1 77.42(11)
C4 Ru3 Ru1 46.28(11)
C5 Ru3 Ru1 75.07(10)
C12 Ru3 Ru1 47.34(10)
C16 Ru3 Ru2 98.88(14)
C15 Ru3 Ru2 172.47(13)
C6 Ru3 Ru2 47.13(10)
C11 Ru3 Ru2 87.38(12)
C4 Ru3 Ru2 82.88(11)
C5 Ru3 Ru2 75.93(11)
C12 Ru3 Ru2 56.91(11)
Ru1 Ru3 Ru2 61.55(2)
C2 C1 Ru1 117.8(3)
C2A C2 O3 117.2(4)
C2A C2 C1 128.5(4)
O3 C2 C1 114.3(4)
C2 C2A C30 123.8(4)
C2 C2A C20 118.9(4)
C30 C2A C20 117.2(4)
O3 C4 C5 115.4(3)
O3 C4 Ru1 117.7(3)
C5 C4 Ru1 126.6(3)
O3 C4 Ru3 126.4(3)
C5 C4 Ru3 73.5(2)
Ru1 C4 Ru3 80.24(13)
O5A C5A C40 110.2(3)
O5A C5A C50 105.2(3)
C40 C5A C50 110.7(3)
O5A C5A C5 110.2(3)
C40 C5A C5 110.0(3)
C50 C5A C5 110.4(3)
C6 C5 C4 115.6(4)
C6 C5 C5A 122.7(4)
C4 C5 C5A 121.6(4)
C6 C5 Ru3 69.7(2)
C4 C5 Ru3 69.7(2)
C5A C5 Ru3 128.7(3)
C5 C6 Ru2 129.3(3)
C5 C6 Ru3 74.3(2)
Ru2 C6 Ru3 80.69(14)
C8 C7 Ru2 71.5(2)
C7 C8 C12 124.1(4)
C7 C8 C9 128.8(4)
C12 C8 C9 107.0(4)
C7 C8 Ru2 72.7(2)
C12 C8 Ru2 81.3(2)
C9 C8 Ru2 123.7(3)
O10 C9 C60 109.0(3)
O10 C9 C70 107.2(3)
C60 C9 C70 109.4(3)
O10 C9 C8 103.3(3)
C60 C9 C8 117.1(4)
C70 C9 C8 110.1(3)
O10 C11 C12 107.9(3)
O10 C11 C80 108.5(3)
C12 C11 C80 128.9(4)
O10 C11 Ru3 112.8(2)
C12 C11 Ru3 75.4(2)
C80 C11 Ru3 119.9(3)
C11 C12 C8 109.1(3)
C11 C12 Ru1 126.1(3)
C8 C12 Ru1 123.9(3)
C11 C12 Ru3 68.1(2)
C8 C12 Ru3 119.9(3)
Ru1 C12 Ru3 77.03(13)
C11 C12 Ru2 124.6(3)
C8 C12 Ru2 63.3(2)
Ru1 C12 Ru2 76.56(13)
Ru3 C12 Ru2 70.96(11)
O13 C13 Ru2 178.8(4)
O14 C14 Ru2 167.5(4)
O15 C15 Ru3 174.6(4)
O16 C16 Ru3 178.2(4)
O17 C17 Ru1 173.4(4)
O18 C18 Ru1 147.0(3)
O18 C18 Ru2 129.5(3)
Ru1 C18 Ru2 83.30(17)
C25 C20 C21 117.9(4)
C25 C20 C2A 118.4(4)
C21 C20 C2A 123.7(4)
C22 C21 C20 121.2(4)
C21 C22 C23 119.5(4)
C24 C23 C22 120.2(4)
C23 C24 C25 120.2(4)
C24 C25 C20 120.8(4)
C31 C30 C35 117.5(4)
C31 C30 C2A 119.0(4)
C35 C30 C2A 123.4(4)
C32 C31 C30 121.8(4)
C33 C32 C31 118.7(5)
C34 C33 C32 121.0(4)
C33 C34 C35 120.2(5)
C34 C35 C30 120.8(4)
C45 C40 C41 117.8(4)
C45 C40 C5A 123.1(4)
C41 C40 C5A 119.1(4)
C42 C41 C40 120.9(4)
C43 C42 C41 120.5(4)
C42 C43 C44 120.0(4)
C43 C44 C45 119.3(4)
C40 C45 C44 121.6(4)
C51 C50 C55 119.1(4)
C51 C50 C5A 121.1(4)
C55 C50 C5A 119.7(4)
C50 C51 C52 119.5(5)
C53 C52 C51 121.8(5)
C52 C53 C54 118.1(5)
C55 C54 C53 121.3(5)
C54 C55 C50 120.2(5)
C65 C60 C61 117.8(4)
C65 C60 C9 121.3(4)
C61 C60 C9 120.9(4)
C62 C61 C60 120.3(5)
C63 C62 C61 121.3(5)
C62 C63 C64 119.2(5)
C63 C64 C65 120.1(5)
C64 C65 C60 121.1(5)
C75 C70 C71 118.1(4)
C75 C70 C9 124.9(4)
C71 C70 C9 116.9(4)
C72 C71 C70 121.1(5)
C73 C72 C71 120.7(5)
C72 C73 C74 120.2(5)
C73 C74 C75 119.3(5)
C70 C75 C74 120.6(5)
C83 C80 C81 110.1(4)
C83 C80 C11 114.1(3)
C81 C80 C11 110.2(4)
C83 C80 C82 106.1(3)
C81 C80 C82 108.2(4)
C11 C80 C82 107.9(4)
Cl1 C84 Cl2 112.6(3)
C4 O3 C2 111.7(3)
C11 O10 C9 110.9(3)

loop_
_geom_bond_atom_site_label_1
_geom_bond_atom_site_label_2
_geom_bond_distance
Ru1 C1 1.944(4)
Ru1 C18 1.950(5)
Ru1 C17 1.952(5)
Ru1 C4 2.027(4)
Ru1 C12 2.086(4)
Ru1 Ru3 2.7639(9)
Ru1 Ru2 2.8486(8)
Ru2 C13 1.876(5)
Ru2 C14 1.893(4)
Ru2 C6 2.082(4)
Ru2 C8 2.246(4)
Ru2 C7 2.262(4)
Ru2 C18 2.316(4)
Ru2 C12 2.485(4)
Ru2 Ru3 2.8032(8)
Ru3 C16 1.894(5)
Ru3 C15 1.896(5)
Ru3 C6 2.244(4)
Ru3 C11 2.244(4)
Ru3 C4 2.254(4)
Ru3 C5 2.304(4)
Ru3 C12 2.341(4)
C1 C2 1.420(5)
C2 C2A 1.376(5)
C2 O3 1.398(5)
C2A C30 1.479(6)
C2A C20 1.479(5)
C4 O3 1.390(4)
C4 C5 1.441(5)
C5A O5A 1.427(5)
C5A C40 1.533(5)
C5A C50 1.537(5)
C5A C5 1.558(5)
C5 C6 1.408(5)
C7 C8 1.387(5)
C8 C12 1.454(5)
C8 C9 1.558(5)
C9 O10 1.454(5)
C9 C60 1.515(6)
C9 C70 1.553(6)
C11 O10 1.441(4)
C11 C12 1.442(6)
C11 C80 1.543(6)
C13 O13 1.151(5)
C14 O14 1.148(5)
C15 O15 1.151(5)
C16 O16 1.146(5)
C17 O17 1.126(5)
C18 O18 1.172(5)
C20 C25 1.400(5)
C20 C21 1.404(6)
C21 C22 1.389(6)
C22 C23 1.390(6)
C23 C24 1.381(6)
C24 C25 1.389(6)
C30 C31 1.403(6)
C30 C35 1.407(6)
C31 C32 1.393(6)
C32 C33 1.384(6)
C33 C34 1.380(6)
C34 C35 1.383(6)
C40 C45 1.376(6)
C40 C41 1.399(5)
C41 C42 1.382(5)
C42 C43 1.366(6)
C43 C44 1.384(6)
C44 C45 1.393(5)
C50 C51 1.388(6)
C50 C55 1.395(6)
C51 C52 1.391(6)
C52 C53 1.380(7)
C53 C54 1.382(7)
C54 C55 1.381(6)
C60 C65 1.389(6)
C60 C61 1.395(6)
C61 C62 1.377(6)
C62 C63 1.365(7)
C63 C64 1.381(7)
C64 C65 1.381(6)
C70 C75 1.375(6)
C70 C71 1.400(6)
C71 C72 1.369(6)
C72 C73 1.365(7)
C73 C74 1.374(6)
C74 C75 1.414(6)
C80 C83 1.537(5)
C80 C81 1.540(6)
C80 C82 1.551(6)
C84 Cl1 1.746(5)
C84 Cl2 1.753(5)
